data_8107486
loop_
_publ_author_name
'Hong, Dong-feng'
'Ye, Jia-Qi'
'Guo, Wen-Bo'

_publ_section_title
;
 Crystal structure of
 bis(6-aminopyridine-2-carboxylato--k2O,N)-bis(N,N-dimethylformamide-k1
 O)zinc(II), C18H24N6O6Zn
;
_journal_issue 3
_journal_name_full 'Zeitschrift f\"ur Kristallographie - New Crystal Structures'
_journal_page_first 529
_journal_page_last 531
_journal_paper_doi 10.1515/ncrs-2023-0069
_journal_volume 238
_journal_year 2023
_chemical_formula_moiety 'C18 H24 N6 O6 Zn'
_chemical_formula_sum 'C18 H24 N6 O6 Zn'
_chemical_formula_weight 485.80
_space_group_crystal_system monoclinic
_space_group_IT_number 14
_space_group_name_Hall '-P 2yn'
_space_group_name_H-M_alt 'P 1 21/n 1'
_atom_sites_solution_hydrogens geom
_atom_sites_solution_primary dual
_cell_angle_alpha 90
_cell_angle_beta 91.221(5)
_cell_angle_gamma 90
_cell_formula_units_Z 2
_cell_length_a 10.1669(6)
_cell_length_b 8.0831(4)
_cell_length_c 13.1012(8)
_cell_measurement_reflns_used 3692
_cell_measurement_temperature 273(2)
_cell_measurement_theta_max 26.6610
_cell_measurement_theta_min 3.5820
_cell_volume 1076.41(11)
_computing_cell_refinement 'CrysAlisPro 1.171.41.121a (Rigaku OD, 2021)'
_computing_data_collection 'CrysAlisPro 1.171.41.121a (Rigaku OD, 2021)'
_computing_data_reduction 'CrysAlisPro 1.171.41.121a (Rigaku OD, 2021)'
_computing_molecular_graphics 'Olex2 1.5 (Dolomanov et al., 2009)'
_computing_publication_material 'Olex2 1.5 (Dolomanov et al., 2009)'
_computing_structure_refinement 'SHELXL 2014/7 (Sheldrick, 2015)'
_computing_structure_solution 'SHELXT  (Sheldrick, 2015)'
_diffrn_ambient_temperature 273(2)
_diffrn_detector 'CCD plate'
_diffrn_detector_area_resol_mean 8.0584
_diffrn_detector_type EosS2
_diffrn_measured_fraction_theta_full 0.997
_diffrn_measured_fraction_theta_max 0.894
_diffrn_measurement_details
;
List of Runs (angles in degrees, time in seconds):

  # Type    Start    End  Width  t~exp~   \w     \q     \k     \f   Frames
--------------------------------------------------------------------------
  1  \w    -63.00 -25.00   1.00    7.00    --  -15.84 113.00 141.65   38
  2  \w    -23.00  53.00   1.00    7.00    --  -15.84  38.00 150.00   76
  3  \w    -83.00  -8.00   1.00    7.00    --  -15.84 -57.00 -30.00   75
  4  \w    -30.00  49.00   1.00    7.00    --  -15.84  57.00  60.00   79
  5  \w    -36.00   1.00   1.00    7.00    --  -15.84 -57.00   0.00   37
  6  \w    -23.00   5.00   1.00    7.00    --  -15.84 -77.00-120.00   28
  7  \w    -15.00  56.00   1.00    7.00    --   17.09 -99.00 -30.00   71
  8  \w    -43.00  30.00   1.00    7.00    --   17.09 -57.00-150.00   73
;
_diffrn_measurement_device 'four-circle diffractometer'
_diffrn_measurement_device_type 'SuperNova, Single source at offset/far, EosS2'
_diffrn_measurement_method '\w scans'
_diffrn_orient_matrix_type 'CrysAlisPro convention (1999,Acta A55,543-557)'
_diffrn_orient_matrix_UB_11 0.0402538000
_diffrn_orient_matrix_UB_12 0.0218624000
_diffrn_orient_matrix_UB_13 0.0427932000
_diffrn_orient_matrix_UB_21 0.0337935000
_diffrn_orient_matrix_UB_22 0.0582014000
_diffrn_orient_matrix_UB_23 -0.0303088000
_diffrn_orient_matrix_UB_31 -0.0458989000
_diffrn_orient_matrix_UB_32 0.0619927000
_diffrn_orient_matrix_UB_33 0.0134109000
_diffrn_radiation_monochromator mirror
_diffrn_radiation_probe x-ray
_diffrn_radiation_type 'Mo K\a'
_diffrn_radiation_wavelength 0.71073
_diffrn_reflns_av_R_equivalents 0.0565
_diffrn_reflns_av_unetI/netI 0.0513
_diffrn_reflns_Laue_measured_fraction_full 0.997
_diffrn_reflns_Laue_measured_fraction_max 0.894
_diffrn_reflns_limit_h_max 12
_diffrn_reflns_limit_h_min -13
_diffrn_reflns_limit_k_max 11
_diffrn_reflns_limit_k_min -10
_diffrn_reflns_limit_l_max 17
_diffrn_reflns_limit_l_min -17
_diffrn_reflns_number 10917
_diffrn_reflns_point_group_measured_fraction_full 0.997
_diffrn_reflns_point_group_measured_fraction_max 0.894
_diffrn_reflns_theta_full 25.242
_diffrn_reflns_theta_max 29.266
_diffrn_reflns_theta_min 3.558
_diffrn_source 'micro-focus sealed X-ray tube'
_diffrn_source_type 'SuperNova (Mo) X-ray Source'
_exptl_absorpt_coefficient_mu 1.188
_exptl_absorpt_correction_T_max 1.00000
_exptl_absorpt_correction_T_min 0.67951
_exptl_absorpt_correction_type multi-scan
_exptl_absorpt_process_details
;
CrysAlisPro 1.171.41.121a (Rigaku Oxford Diffraction, 2021)
Empirical absorption correction using spherical harmonics,
implemented in SCALE3 ABSPACK scaling algorithm.
;
_exptl_crystal_colour colourless
_exptl_crystal_colour_primary colourless
_exptl_crystal_density_diffrn 1.499
_exptl_crystal_description block
_exptl_crystal_F_000 504
_exptl_crystal_size_max 0.35
_exptl_crystal_size_mid 0.3
_exptl_crystal_size_min 0.28
_refine_diff_density_max 0.277
_refine_diff_density_min -0.366
_refine_diff_density_rms 0.067
_refine_ls_extinction_coef .
_refine_ls_extinction_method none
_refine_ls_goodness_of_fit_ref 1.058
_refine_ls_hydrogen_treatment constr
_refine_ls_matrix_type full
_refine_ls_number_parameters 144
_refine_ls_number_reflns 2615
_refine_ls_number_restraints 0
_refine_ls_restrained_S_all 1.058
_refine_ls_R_factor_all 0.0599
_refine_ls_R_factor_gt 0.0396
_refine_ls_shift/su_max 0.000
_refine_ls_shift/su_mean 0.000
_refine_ls_structure_factor_coef Fsqd
_refine_ls_weighting_details 'w=1/[\s^2^(Fo^2^)+(0.0398P)^2^+0.1383P] where P=(Fo^2^+2Fc^2^)/3'
_refine_ls_weighting_scheme calc
_refine_ls_wR_factor_gt 0.0896
_refine_ls_wR_factor_ref 0.0987
_reflns_Friedel_coverage 0.000
_reflns_Friedel_fraction_full .
_reflns_Friedel_fraction_max .
_reflns_number_gt 2018
_reflns_number_total 2615
_reflns_threshold_expression 'I > 2\s(I)'
_cod_data_source_file suppl_j_ncrs-2023-0069_suppl_001.cif
_cod_data_source_block 2
_cod_database_code 8107486
_shelx_space_group_comment
;
The symmetry employed for this shelxl refinement is uniquely defined
by the following loop, which should always be used as a source of
symmetry information in preference to the above space-group names.
They are only intended as comments.
;
_shelx_estimated_absorpt_t_max 0.732
_shelx_estimated_absorpt_t_min 0.681
_olex2_refinement_description
;
1. Fixed Uiso
 At 1.2 times of:
  All C(H) groups, All N(H,H) groups
 At 1.5 times of:
  All C(H,H,H) groups
2.a Aromatic/amide H refined with riding coordinates:
 C3(H3), C4(H4), C5(H5), C7(H7)
2.b X=CH2 refined with riding coordinates:
 N2(H2A,H2B)
2.c Idealised Me refined as rotating group:
 C8(H8A,H8B,H8C), C9(H9A,H9B,H9C)
;
_olex2_submission_special_instructions 'No special instructions were received'
_oxdiff_exptl_absorpt_empirical_details
;
Empirical correction (ABSPACK) includes:
- Absorption correction using spherical harmonics
- Frame scaling
;
_oxdiff_exptl_absorpt_empirical_full_max 3.534
_oxdiff_exptl_absorpt_empirical_full_min 0.340

loop_
_space_group_symop_operation_xyz
'x, y, z'
'-x+1/2, y+1/2, -z+1/2'
'-x, -y, -z'
'x-1/2, -y-1/2, z-1/2'

loop_
_atom_site_label
_atom_site_type_symbol
_atom_site_fract_x
_atom_site_fract_y
_atom_site_fract_z
_atom_site_U_iso_or_equiv
_atom_site_adp_type
_atom_site_occupancy
_atom_site_site_symmetry_order
_atom_site_calc_flag
_atom_site_refinement_flags_posn
_atom_site_refinement_flags_adp
_atom_site_refinement_flags_occupancy
_atom_site_disorder_assembly
_atom_site_disorder_group
Zn1 Zn 0.5000 0.5000 0.5000 0.03119(14) Uani 1 2 d S . P . .
O1 O 0.59731(15) 0.71578(18) 0.53341(13) 0.0410(4) Uani 1 1 d . . . . .
O2 O 0.78373(16) 0.8174(2) 0.59660(15) 0.0544(5) Uani 1 1 d . . . . .
O3 O 0.38601(19) 0.5243(2) 0.64224(14) 0.0505(5) Uani 1 1 d . . . . .
N1 N 0.66619(16) 0.4047(2) 0.57972(13) 0.0269(4) Uani 1 1 d . . . . .
N2 N 0.61150(18) 0.1261(2) 0.58067(16) 0.0427(5) Uani 1 1 d . . . . .
H2A H 0.5373 0.1500 0.5515 0.051 Uiso 1 1 calc R U . . .
H2B H 0.6302 0.0249 0.5952 0.051 Uiso 1 1 calc R U . . .
N3 N 0.3426(2) 0.4669(3) 0.80691(15) 0.0398(5) Uani 1 1 d . . . . .
C1 C 0.7099(2) 0.7014(3) 0.57610(18) 0.0338(5) Uani 1 1 d . . . . .
C10 C 0.7527(2) 0.5265(2) 0.60381(18) 0.0316(5) Uani 1 1 d . . . . .
C3 C 0.8707(3) 0.4969(3) 0.6517(2) 0.0506(7) Uani 1 1 d . . . . .
H3 H 0.9278 0.5834 0.6679 0.061 Uiso 1 1 calc R U . . .
C4 C 0.9040(3) 0.3336(3) 0.6761(2) 0.0561(7) Uani 1 1 d . . . . .
H4 H 0.9844 0.3100 0.7081 0.067 Uiso 1 1 calc R U . . .
C5 C 0.8185(2) 0.2093(3) 0.65260(18) 0.0415(6) Uani 1 1 d . . . . .
H5 H 0.8394 0.1004 0.6689 0.050 Uiso 1 1 calc R U . . .
C6 C 0.6986(2) 0.2474(2) 0.60356(16) 0.0288(5) Uani 1 1 d . . . . .
C7 C 0.4155(2) 0.4611(3) 0.72486(18) 0.0359(5) Uani 1 1 d . . . . .
H7 H 0.4952 0.4050 0.7300 0.043 Uiso 1 1 calc R U . . .
C8 C 0.3832(3) 0.3865(4) 0.90174(19) 0.0594(8) Uani 1 1 d . . . . .
H8A H 0.3292 0.2911 0.9126 0.089 Uiso 1 1 calc R U . . .
H8B H 0.3737 0.4624 0.9575 0.089 Uiso 1 1 calc R U . . .
H8C H 0.4736 0.3531 0.8977 0.089 Uiso 1 1 calc R U . . .
C9 C 0.2155(3) 0.5467(5) 0.8054(3) 0.0887(12) Uani 1 1 d . . . . .
H9A H 0.2157 0.6352 0.8543 0.133 Uiso 1 1 calc R U . . .
H9B H 0.1490 0.4676 0.8224 0.133 Uiso 1 1 calc R U . . .
H9C H 0.1971 0.5904 0.7384 0.133 Uiso 1 1 calc R U . . .

loop_
_atom_site_aniso_label
_atom_site_aniso_U_11
_atom_site_aniso_U_22
_atom_site_aniso_U_33
_atom_site_aniso_U_23
_atom_site_aniso_U_13
_atom_site_aniso_U_12
Zn1 0.0320(2) 0.0202(2) 0.0412(2) 0.00455(14) -0.00218(16) -0.00043(14)
O1 0.0381(9) 0.0199(8) 0.0644(11) 0.0050(7) -0.0120(8) -0.0001(7)
O2 0.0462(11) 0.0228(9) 0.0936(15) 0.0028(9) -0.0144(9) -0.0067(8)
O3 0.0527(12) 0.0588(12) 0.0404(10) 0.0110(8) 0.0110(8) 0.0100(9)
N1 0.0304(10) 0.0197(9) 0.0307(9) 0.0010(7) 0.0038(7) 0.0021(7)
N2 0.0425(12) 0.0171(9) 0.0682(14) 0.0069(9) -0.0092(9) 0.0002(8)
N3 0.0351(12) 0.0477(12) 0.0369(11) -0.0001(9) 0.0069(9) 0.0050(9)
C1 0.0350(13) 0.0198(11) 0.0465(13) 0.0016(9) 0.0002(10) -0.0012(9)
C10 0.0325(13) 0.0211(11) 0.0411(13) -0.0006(9) -0.0013(10) -0.0016(9)
C3 0.0429(16) 0.0283(14) 0.080(2) -0.0018(12) -0.0203(14) -0.0016(10)
C4 0.0473(16) 0.0357(15) 0.084(2) 0.0008(14) -0.0276(14) 0.0061(12)
C5 0.0454(15) 0.0252(12) 0.0533(15) 0.0030(10) -0.0092(11) 0.0079(10)
C6 0.0343(13) 0.0203(10) 0.0320(11) 0.0012(8) 0.0034(9) 0.0021(9)
C7 0.0328(13) 0.0331(12) 0.0419(14) -0.0043(10) 0.0048(10) -0.0016(10)
C8 0.0589(18) 0.079(2) 0.0404(15) 0.0062(14) 0.0077(12) 0.0108(16)
C9 0.064(2) 0.141(3) 0.061(2) 0.011(2) 0.0137(17) 0.051(2)

loop_
_atom_type_symbol
_atom_type_description
_atom_type_scat_dispersion_real
_atom_type_scat_dispersion_imag
_atom_type_scat_source
C C 0.0033 0.0016 'International Tables Vol C Tables 4.2.6.8 and 6.1.1.4'
H H 0.0000 0.0000 'International Tables Vol C Tables 4.2.6.8 and 6.1.1.4'
N N 0.0061 0.0033 'International Tables Vol C Tables 4.2.6.8 and 6.1.1.4'
O O 0.0106 0.0060 'International Tables Vol C Tables 4.2.6.8 and 6.1.1.4'
Zn Zn 0.2839 1.4301 'International Tables Vol C Tables 4.2.6.8 and 6.1.1.4'

loop_
_geom_angle_atom_site_label_1
_geom_angle_atom_site_label_2
_geom_angle_atom_site_label_3
_geom_angle
_geom_angle_site_symmetry_1
_geom_angle_site_symmetry_3
O1 Zn1 O1 180.0 . 3_666
O1 Zn1 O3 89.79(7) . 3_666
O1 Zn1 O3 89.79(7) 3_666 .
O1 Zn1 O3 90.21(7) . .
O1 Zn1 O3 90.21(7) 3_666 3_666
O1 Zn1 N1 99.95(6) . 3_666
O1 Zn1 N1 80.05(6) 3_666 3_666
O1 Zn1 N1 80.05(6) . .
O1 Zn1 N1 99.95(6) 3_666 .
O3 Zn1 O3 180.00(5) . 3_666
N1 Zn1 O3 92.49(7) . .
N1 Zn1 O3 87.51(7) 3_666 .
N1 Zn1 O3 87.51(7) . 3_666
N1 Zn1 O3 92.49(7) 3_666 3_666
N1 Zn1 N1 180.00(8) 3_666 .
C1 O1 Zn1 116.32(13) . .
C7 O3 Zn1 125.47(16) . .
C10 N1 Zn1 111.06(13) . .
C6 N1 Zn1 130.31(14) . .
C6 N1 C10 118.54(19) . .
H2A N2 H2B 120.0 . .
C6 N2 H2A 120.0 . .
C6 N2 H2B 120.0 . .
C7 N3 C8 121.8(2) . .
C7 N3 C9 121.5(2) . .
C9 N3 C8 116.7(2) . .
O1 C1 C10 116.22(18) . .
O2 C1 O1 124.7(2) . .
O2 C1 C10 119.1(2) . .
N1 C10 C1 116.03(19) . .
N1 C10 C3 122.8(2) . .
C3 C10 C1 121.2(2) . .
C10 C3 H3 120.8 . .
C10 C3 C4 118.5(2) . .
C4 C3 H3 120.8 . .
C3 C4 H4 120.2 . .
C5 C4 C3 119.7(2) . .
C5 C4 H4 120.2 . .
C4 C5 H5 120.4 . .
C4 C5 C6 119.2(2) . .
C6 C5 H5 120.4 . .
N1 C6 N2 118.53(19) . .
N1 C6 C5 121.3(2) . .
N2 C6 C5 120.2(2) . .
O3 C7 N3 125.0(2) . .
O3 C7 H7 117.5 . .
N3 C7 H7 117.5 . .
N3 C8 H8A 109.5 . .
N3 C8 H8B 109.5 . .
N3 C8 H8C 109.5 . .
H8A C8 H8B 109.5 . .
H8A C8 H8C 109.5 . .
H8B C8 H8C 109.5 . .
N3 C9 H9A 109.5 . .
N3 C9 H9B 109.5 . .
N3 C9 H9C 109.5 . .
H9A C9 H9B 109.5 . .
H9A C9 H9C 109.5 . .
H9B C9 H9C 109.5 . .

loop_
_geom_bond_atom_site_label_1
_geom_bond_atom_site_label_2
_geom_bond_distance
_geom_bond_site_symmetry_2
Zn1 O1 2.0480(15) .
Zn1 O1 2.0480(15) 3_666
Zn1 O3 2.2240(17) 3_666
Zn1 O3 2.2240(17) .
Zn1 N1 2.1128(17) 3_666
Zn1 N1 2.1128(17) .
O1 C1 1.268(3) .
O2 C1 1.227(3) .
O3 C7 1.228(3) .
N1 C10 1.353(3) .
N1 C6 1.349(3) .
N2 H2A 0.8600 .
N2 H2B 0.8600 .
N2 C6 1.350(3) .
N3 C7 1.319(3) .
N3 C8 1.454(3) .
N3 C9 1.445(4) .
C1 C10 1.521(3) .
C10 C3 1.363(4) .
C3 H3 0.9300 .
C3 C4 1.398(3) .
C4 H4 0.9300 .
C4 C5 1.359(3) .
C5 H5 0.9300 .
C5 C6 1.400(3) .
C7 H7 0.9300 .
C8 H8A 0.9600 .
C8 H8B 0.9600 .
C8 H8C 0.9600 .
C9 H9A 0.9600 .
C9 H9B 0.9600 .
C9 H9C 0.9600 .

loop_
_geom_torsion_atom_site_label_1
_geom_torsion_atom_site_label_2
_geom_torsion_atom_site_label_3
_geom_torsion_atom_site_label_4
_geom_torsion
_geom_torsion_site_symmetry_1
_geom_torsion_site_symmetry_2
_geom_torsion_site_symmetry_3
_geom_torsion_site_symmetry_4
Zn1 O1 C1 O2 176.22(19) . . . .
Zn1 O1 C1 C10 -4.4(3) . . . .
Zn1 O3 C7 N3 -175.11(17) . . . .
Zn1 N1 C10 C1 3.9(2) . . . .
Zn1 N1 C10 C3 -177.2(2) . . . .
Zn1 N1 C6 N2 -4.8(3) . . . .
Zn1 N1 C6 C5 176.37(16) . . . .
O1 C1 C10 N1 0.1(3) . . . .
O1 C1 C10 C3 -178.7(2) . . . .
O2 C1 C10 N1 179.5(2) . . . .
O2 C1 C10 C3 0.7(4) . . . .
N1 C10 C3 C4 0.6(4) . . . .
C1 C10 C3 C4 179.4(2) . . . .
C10 N1 C6 N2 179.19(19) . . . .
C10 N1 C6 C5 0.3(3) . . . .
C10 C3 C4 C5 -0.7(5) . . . .
C3 C4 C5 C6 0.5(4) . . . .
C4 C5 C6 N1 -0.4(4) . . . .
C4 C5 C6 N2 -179.2(2) . . . .
C6 N1 C10 C1 -179.30(19) . . . .
C6 N1 C10 C3 -0.5(4) . . . .
C8 N3 C7 O3 179.0(3) . . . .
C9 N3 C7 O3 2.0(4) . . . .
